data_7206279
loop_
_publ_author_name
'Serpell, Christopher J.'
'Thomas, Owen'
'Odell, Barbara'
'Claridge, Timothy D. W.'
'Chall, Ricky'
'Thompson, Amber L.'
'Beer, Paul D.'

_publ_section_title
;
 Dimeric self-association of an isophthalamide macrocycle in solution
 and the solid state
;
_journal_issue 14
_journal_name_full CrystEngComm
_journal_page_first 4586
_journal_paper_doi 10.1039/c1ce05271c
_journal_volume 13
_journal_year 2011
_chemical_formula_moiety '2(C36 H46 N2 O9), 0.5(C H2 Cl2)'
_chemical_formula_sum 'C36.5 H47 Cl N2 O9'
_chemical_formula_weight 693.23
_space_group_IT_number 2
_symmetry_cell_setting triclinic
_symmetry_space_group_name_Hall '-P 1'
_symmetry_space_group_name_H-M 'P -1'
_atom_sites_solution_hydrogens geom
_atom_sites_solution_primary direct
_audit_creation_date 11-01-20
_audit_creation_method CRYSTALS_ver_14.07
_cell_angle_alpha 108.7629(4)
_cell_angle_beta 90.3014(4)
_cell_angle_gamma 102.0591(5)
_cell_formula_units_Z 4
_cell_length_a 8.84420(10)
_cell_length_b 18.9677(2)
_cell_length_c 23.0861(3)
_cell_measurement_reflns_used 15895
_cell_measurement_temperature 150
_cell_measurement_theta_max 27
_cell_measurement_theta_min 5
_cell_volume 3575.06(7)
_computing_cell_refinement 'DENZO/SCALEPACK (Otwinowski & Minor, 1997)'
_computing_data_collection 'COLLECT (Nonius, 2001).'
_computing_data_reduction 'DENZO/SCALEPACK (Otwinowski & Minor, 1997)'
_computing_molecular_graphics 'CAMERON (Watkin et al., 1996)'
_computing_publication_material 'CRYSTALS (Betteridge et al., 2003)'
_computing_structure_refinement 'CRYSTALS (Betteridge et al., 2003)'
_computing_structure_solution 'Superflip (Palatinus & Chapuis, 2007)'
_diffrn_ambient_temperature 150
_diffrn_measured_fraction_theta_full 0.991
_diffrn_measured_fraction_theta_max 0.991
_diffrn_measurement_device Area
_diffrn_measurement_device_type 'Nonius KappaCCD'
_diffrn_measurement_method \w
_diffrn_radiation_monochromator graphite
_diffrn_radiation_type 'Mo K\a'
_diffrn_radiation_wavelength 0.71073
_diffrn_reflns_av_R_equivalents 0.053
_diffrn_reflns_limit_h_max 11
_diffrn_reflns_limit_h_min -11
_diffrn_reflns_limit_k_max 24
_diffrn_reflns_limit_k_min -24
_diffrn_reflns_limit_l_max 29
_diffrn_reflns_limit_l_min -29
_diffrn_reflns_number 85693
_diffrn_reflns_theta_full 26.939
_diffrn_reflns_theta_max 27.488
_diffrn_reflns_theta_min 5.116
_diffrn_standards_number 0
_exptl_absorpt_coefficient_mu 0.163
_exptl_absorpt_correction_T_max 0.98
_exptl_absorpt_correction_T_min 0.70
_exptl_absorpt_correction_type multi-scan
_exptl_absorpt_process_details 'DENZO/SCALEPACK (Otwinowski & Minor, 1997)'
_exptl_crystal_colour colourless
_exptl_crystal_density_diffrn 1.288
_exptl_crystal_density_method 'not measured'
_exptl_crystal_description plate
_exptl_crystal_F_000 1476
_exptl_crystal_size_max 0.900
_exptl_crystal_size_mid 0.220
_exptl_crystal_size_min 0.100
_refine_diff_density_max 1.49
_refine_diff_density_min -1.70
_refine_ls_extinction_method None
_refine_ls_goodness_of_fit_ref 0.9709
_refine_ls_hydrogen_treatment none
_refine_ls_matrix_type full
_refine_ls_number_parameters 884
_refine_ls_number_reflns 13862
_refine_ls_number_restraints 36
_refine_ls_R_factor_all 0.1256
_refine_ls_R_factor_gt 0.0885
_refine_ls_shift/su_max 0.0002657
_refine_ls_shift/su_mean 0.0000263
_refine_ls_structure_factor_coef Fsqd
_refine_ls_weighting_details
;
Method, part 1, Chebychev polynomial, (Watkin, 1994, Prince, 1982)
[weight] = 1.0/[A~0~*T~0~(x)+A~1~*T~1~(x) ... +A~n-1~]*T~n-1~(x)]
where A~i~ are the Chebychev coefficients listed below and x= Fcalc/Fmax
Method = Robust Weighting (Prince, 1982)
W = [weight] * [1-(deltaF/6*sigmaF)^2^]^2^
A~i~ are:
57.2 87.7 41.8 9.93
;
_refine_ls_weighting_scheme calc
_refine_ls_wR_factor_all 0.2828
_refine_ls_wR_factor_gt 0.2320
_refine_ls_wR_factor_ref 0.2828
_reflns_limit_h_max 11
_reflns_limit_h_min -11
_reflns_limit_k_max 23
_reflns_limit_k_min -24
_reflns_limit_l_max 29
_reflns_limit_l_min 0
_reflns_number_gt 8889
_reflns_number_total 16246
_reflns_threshold_expression I>2.0\s(I)
_oxford_diffrn_Wilson_B_factor 2.93
_oxford_diffrn_Wilson_scale 5.71
_oxford_refine_ls_r_factor_ref 0.1255
_oxford_refine_ls_scale 0.4489(10)
_oxford_reflns_number_all 13864
_oxford_reflns_threshold_expression_ref I>-3.0\s(I)
_oxford_structure_analysis_title 023CJS09
_cod_data_source_file c1ce05271c.txt
_cod_data_source_block DCM
_cod_original_sg_symbol_H-M 'P -1 '
_cod_original_formula_sum 'C36.50 H47 Cl1 N2 O9'
_cod_database_code 7206279

loop_
_symmetry_equiv_pos_as_xyz
x,y,z
-x,-y,-z

loop_
_atom_site_label
_atom_site_type_symbol
_atom_site_fract_x
_atom_site_fract_y
_atom_site_fract_z
_atom_site_U_iso_or_equiv
_atom_site_occupancy
_atom_site_adp_type
_atom_site_refinement_flags_posn
_atom_site_refinement_flags_adp
_atom_site_refinement_flags_occupancy
_atom_site_disorder_assembly
_atom_site_disorder_group
_oxford_atom_site_special_shape
_atom_site_attached_hydrogens
C1 C 0.6350(4) 0.55704(19) 0.19686(15) 0.0296 1.0000 Uani . . . . . . .
C2 C 0.6160(4) 0.4857(2) 0.15213(16) 0.0321 1.0000 Uani . . . . . . .
C3 C 0.4898(4) 0.4579(2) 0.10863(17) 0.0381 1.0000 Uani . . . . . . .
C4 C 0.3759(4) 0.4989(2) 0.11018(17) 0.0385 1.0000 Uani . . . . . . .
C5 C 0.3951(4) 0.5702(2) 0.15656(15) 0.0337 1.0000 Uani . . . . . . .
C6 C 0.5232(4) 0.59984(19) 0.19958(15) 0.0290 1.0000 Uani . . . . . . .
C7 C 0.2326(5) 0.4641(3) 0.0637(2) 0.0535 1.0000 Uani . . . . . . .
C8 C 0.1670(6) 0.3806(3) 0.0577(3) 0.0781 1.0000 Uani . . . . . . .
C9 C 0.2803(6) 0.4668(4) 0.0009(2) 0.0714 1.0000 Uani . . . . . . .
C10 C 0.1012(6) 0.5051(3) 0.0829(2) 0.0702 1.0000 Uani . . . . . . .
C11 C 0.5289(4) 0.67457(19) 0.24970(16) 0.0302 1.0000 Uani . . . . . . .
O12 O 0.4242(3) 0.70852(17) 0.25339(15) 0.0561 1.0000 Uani . . . . . . .
N13 N 0.6512(3) 0.70089(17) 0.29095(13) 0.0337 1.0000 Uani . . . . . . .
C14 C 0.6720(4) 0.77127(19) 0.34271(15) 0.0320 1.0000 Uani . . . . . . .
C15 C 0.5995(4) 0.75765(19) 0.39820(15) 0.0329 1.0000 Uani . . . . . . .
O16 O 0.6450(3) 0.82791(13) 0.44729(11) 0.0341 1.0000 Uani . . . . . . .
C17 C 0.6117(4) 0.82762(18) 0.50532(15) 0.0283 1.0000 Uani . . . . . . .
C18 C 0.5107(4) 0.76977(19) 0.51876(16) 0.0329 1.0000 Uani . . . . . . .
C19 C 0.4821(4) 0.77668(19) 0.57930(16) 0.0311 1.0000 Uani . . . . . . .
C20 C 0.5579(4) 0.84040(18) 0.62678(15) 0.0280 1.0000 Uani . . . . . . .
C21 C 0.6599(4) 0.89850(19) 0.61297(16) 0.0315 1.0000 Uani . . . . . . .
C22 C 0.6866(4) 0.89265(18) 0.55344(16) 0.0308 1.0000 Uani . . . . . . .
O23 O 0.5435(3) 0.85098(13) 0.68813(10) 0.0319 1.0000 Uani . . . . . . .
C24 C 0.4201(4) 0.7996(2) 0.70398(16) 0.0353 1.0000 Uani . . . . . . .
C25 C 0.4370(4) 0.8156(2) 0.77157(17) 0.0398 1.0000 Uani . . . . . . .
O26 O 0.5641(3) 0.78633(15) 0.78433(11) 0.0364 1.0000 Uani . . . . . . .
C27 C 0.5769(5) 0.7884(3) 0.84652(16) 0.0453 1.0000 Uani . . . . . . .
C28 C 0.7000(5) 0.7477(2) 0.85488(17) 0.0424 1.0000 Uani . . . . . . .
O29 O 0.6581(4) 0.66745(16) 0.82425(12) 0.0475 1.0000 Uani . . . . . . .
C30 C 0.7012(5) 0.6445(2) 0.76308(16) 0.0366 1.0000 Uani . . . . . . .
C31 C 0.6756(5) 0.5584(2) 0.74026(18) 0.0447 1.0000 Uani . . . . . . .
O32 O 0.7247(3) 0.53685(13) 0.68035(11) 0.0333 1.0000 Uani . . . . . . .
C33 C 0.7146(5) 0.4566(2) 0.65576(17) 0.0415 1.0000 Uani . . . . . . .
C34 C 0.7697(4) 0.4372(2) 0.59216(16) 0.0367 1.0000 Uani . . . . . . .
O35 O 0.6499(3) 0.43809(14) 0.55087(11) 0.0346 1.0000 Uani . . . . . . .
C36 C 0.6820(4) 0.42591(18) 0.49087(15) 0.0291 1.0000 Uani . . . . . . .
C37 C 0.5600(4) 0.42397(18) 0.45111(16) 0.0300 1.0000 Uani . . . . . . .
C38 C 0.5803(4) 0.41394(18) 0.39021(16) 0.0295 1.0000 Uani . . . . . . .
C39 C 0.7225(4) 0.40321(18) 0.36678(16) 0.0307 1.0000 Uani . . . . . . .
C40 C 0.8427(4) 0.40329(19) 0.40555(16) 0.0311 1.0000 Uani . . . . . . .
C41 C 0.8229(4) 0.41520(18) 0.46784(16) 0.0309 1.0000 Uani . . . . . . .
O42 O 0.7292(3) 0.39203(15) 0.30516(11) 0.0365 1.0000 Uani . . . . . . .
C43 C 0.8770(4) 0.3912(2) 0.28024(18) 0.0397 1.0000 Uani . . . . . . .
C44 C 0.8532(5) 0.3784(3) 0.21284(19) 0.0505 1.0000 Uani . . . . . . .
N45 N 0.7781(4) 0.4376(2) 0.20489(16) 0.0498 1.0000 Uani . . . . . . .
C46 C 0.7227(5) 0.4336(2) 0.15119(18) 0.0399 1.0000 Uani . . . . . . .
O47 O 0.7527(5) 0.3889(2) 0.10272(15) 0.0697 1.0000 Uani . . . . . . .
C101 C 0.8619(4) 0.93633(19) 0.79505(15) 0.0303 1.0000 Uani . . . . . . .
C102 C 0.8796(4) 1.00454(19) 0.84278(15) 0.0315 1.0000 Uani . . . . . . .
C103 C 1.0004(4) 1.0254(2) 0.88868(16) 0.0396 1.0000 Uani . . . . . . .
C104 C 1.1052(4) 0.9797(2) 0.88706(16) 0.0411 1.0000 Uani . . . . . . .
C105 C 1.0860(4) 0.9119(2) 0.83747(16) 0.0352 1.0000 Uani . . . . . . .
C106 C 0.9655(4) 0.88934(19) 0.79204(14) 0.0284 1.0000 Uani . . . . . . .
C107 C 1.2452(5) 1.0037(3) 0.9341(2) 0.0599 1.0000 Uani . . . . . . .
C108 C 1.3875(6) 1.0300(4) 0.9036(2) 0.0876 1.0000 Uani . . . . . . .
C109 C 1.2245(6) 1.0648(4) 0.9919(2) 0.0810 1.0000 Uani . . . . . . .
C110 C 1.2647(9) 0.9338(4) 0.9517(3) 0.0991 1.0000 Uani . . . . . . .
C111 C 0.9603(4) 0.81725(18) 0.73943(15) 0.0279 1.0000 Uani . . . . . . .
O112 O 1.0664(3) 0.78355(16) 0.73272(14) 0.0485 1.0000 Uani . . . . . . .
N113 N 0.8364(3) 0.79254(16) 0.69905(13) 0.0310 1.0000 Uani . . . . . . .
C114 C 0.8154(4) 0.72291(18) 0.64624(15) 0.0318 1.0000 Uani . . . . . . .
C115 C 0.8947(4) 0.73820(18) 0.59233(15) 0.0322 1.0000 Uani . . . . . . .
O116 O 0.8518(3) 0.66804(13) 0.54265(11) 0.0348 1.0000 Uani . . . . . . .
C117 C 0.8857(4) 0.66902(18) 0.48501(15) 0.0288 1.0000 Uani . . . . . . .
C118 C 0.9883(4) 0.72716(18) 0.47289(16) 0.0329 1.0000 Uani . . . . . . .
C119 C 1.0166(4) 0.72196(18) 0.41199(16) 0.0313 1.0000 Uani . . . . . . .
C120 C 0.9399(4) 0.65899(17) 0.36409(15) 0.0271 1.0000 Uani . . . . . . .
C121 C 0.8376(4) 0.60014(18) 0.37697(16) 0.0327 1.0000 Uani . . . . . . .
C122 C 0.8114(4) 0.60504(18) 0.43672(16) 0.0314 1.0000 Uani . . . . . . .
O123 O 0.9524(3) 0.65003(13) 0.30313(11) 0.0335 1.0000 Uani . . . . . . .
C124 C 1.0765(4) 0.7020(2) 0.28774(17) 0.0363 1.0000 Uani . . . . . . .
C125 C 1.0581(5) 0.6874(2) 0.22012(17) 0.0411 1.0000 Uani . . . . . . .
O126 O 0.9325(3) 0.71827(15) 0.20855(11) 0.0383 1.0000 Uani . . . . . . .
C127 C 0.9209(5) 0.7197(3) 0.14728(17) 0.0464 1.0000 Uani . . . . . . .
C128 C 0.7962(5) 0.7591(2) 0.13981(18) 0.0467 1.0000 Uani . . . . . . .
O129 O 0.8335(4) 0.83913(17) 0.17168(12) 0.0522 1.0000 Uani . . . . . . .
C130 C 0.7962(5) 0.8600(2) 0.23325(16) 0.0398 1.0000 Uani . . . . . . .
C131 C 0.8218(6) 0.9455(2) 0.25818(18) 0.0468 1.0000 Uani . . . . . . .
O132 O 0.7773(3) 0.96615(13) 0.31896(11) 0.0347 1.0000 Uani . . . . . . .
C133 C 0.7905(5) 1.0463(2) 0.34523(17) 0.0419 1.0000 Uani . . . . . . .
C134 C 0.7360(5) 1.0648(2) 0.40857(17) 0.0383 1.0000 Uani . . . . . . .
O135 O 0.8554(3) 1.06384(14) 0.44968(11) 0.0351 1.0000 Uani . . . . . . .
C136 C 0.8225(4) 1.07530(18) 0.50980(15) 0.0299 1.0000 Uani . . . . . . .
C137 C 0.9439(4) 1.07650(18) 0.54940(16) 0.0311 1.0000 Uani . . . . . . .
C138 C 0.9214(4) 1.08535(18) 0.60981(16) 0.0306 1.0000 Uani . . . . . . .
C139 C 0.7784(4) 1.09538(18) 0.63321(15) 0.0302 1.0000 Uani . . . . . . .
C140 C 0.6591(4) 1.09601(19) 0.59464(16) 0.0311 1.0000 Uani . . . . . . .
C141 C 0.6808(4) 1.08539(19) 0.53244(16) 0.0321 1.0000 Uani . . . . . . .
O142 O 0.7706(3) 1.10422(14) 0.69453(11) 0.0364 1.0000 Uani . . . . . . .
C143 C 0.6243(5) 1.1084(2) 0.71968(18) 0.0412 1.0000 Uani . . . . . . .
C144 C 0.6471(6) 1.1182(2) 0.78658(19) 0.0475 1.0000 Uani . . . . . . .
N145 N 0.7136(4) 1.05597(19) 0.79307(15) 0.0468 1.0000 Uani . . . . . . .
C146 C 0.7842(4) 1.0621(2) 0.84576(17) 0.0376 1.0000 Uani . . . . . . .
O147 O 0.7751(5) 1.1123(2) 0.89358(15) 0.0671 1.0000 Uani . . . . . . .
C301 C 0.6527(6) 0.2657(5) -0.0251(4) 0.1554 0.801(3) Uani D U P . 1 . .
Cl302 Cl 0.6421(5) 0.3014(2) -0.0806(2) 0.1732 0.801(3) Uani D U P . 1 . .
Cl303 Cl 0.4871(6) 0.2419(3) 0.00242(18) 0.1958 0.801(3) Uani D U P . 1 . .
C304 C 0.851(2) 0.2325(17) 0.0362(11) 0.1554 0.199(3) Uani D U P . 2 . .
Cl305 Cl 0.661(2) 0.2196(8) 0.0161(8) 0.1732 0.199(3) Uani D U P . 2 . .
Cl306 Cl 0.887(2) 0.2089(10) 0.0985(7) 0.1958 0.199(3) Uani D U P . 2 . .
H1011 H 0.7791 0.9213 0.7637 0.0367 1.0000 Uiso R . . . . . .
H1031 H 1.0107 1.0734 0.9210 0.0483 1.0000 Uiso R . . . . . .
H1051 H 1.1577 0.8799 0.8357 0.0438 1.0000 Uiso R . . . . . .
H1093 H 1.3095 1.0731 1.0215 0.1410 1.0000 Uiso R . . . . . .
H1092 H 1.2262 1.1116 0.9802 0.1414 1.0000 Uiso R . . . . . .
H1091 H 1.1256 1.0477 1.0081 0.1410 1.0000 Uiso R . . . . . .
H1103 H 1.3478 0.9511 0.9841 0.1563 1.0000 Uiso R . . . . . .
H1102 H 1.1655 0.9158 0.9668 0.1566 1.0000 Uiso R . . . . . .
H1101 H 1.2940 0.8959 0.9151 0.1564 1.0000 Uiso R . . . . . .
H1083 H 1.4777 1.0373 0.9314 0.1280 1.0000 Uiso R . . . . . .
H1082 H 1.3751 1.0797 0.9002 0.1286 1.0000 Uiso R . . . . . .
H1081 H 1.3908 0.9911 0.8648 0.1282 1.0000 Uiso R . . . . . .
H1142 H 0.8583 0.6849 0.6574 0.0397 1.0000 Uiso R . . . . . .
H1141 H 0.7033 0.7033 0.6350 0.0399 1.0000 Uiso R . . . . . .
H1151 H 1.0076 0.7534 0.6009 0.0419 1.0000 Uiso R . . . . . .
H1152 H 0.8561 0.7775 0.5814 0.0418 1.0000 Uiso R . . . . . .
H1181 H 1.0407 0.7708 0.5055 0.0404 1.0000 Uiso R . . . . . .
H1191 H 1.0882 0.7610 0.4029 0.0393 1.0000 Uiso R . . . . . .
H1211 H 0.7871 0.5553 0.3449 0.0390 1.0000 Uiso R . . . . . .
H1221 H 0.7419 0.5652 0.4454 0.0392 1.0000 Uiso R . . . . . .
H1241 H 1.0697 0.7542 0.3107 0.0472 1.0000 Uiso R . . . . . .
H1242 H 1.1745 0.6926 0.2993 0.0475 1.0000 Uiso R . . . . . .
H1251 H 1.1541 0.7128 0.2058 0.0502 1.0000 Uiso R . . . . . .
H1252 H 1.0375 0.6333 0.1974 0.0498 1.0000 Uiso R . . . . . .
H1272 H 1.0215 0.7468 0.1382 0.0596 1.0000 Uiso R . . . . . .
H1271 H 0.8943 0.6655 0.1191 0.0595 1.0000 Uiso R . . . . . .
H1281 H 0.7797 0.7522 0.0961 0.0581 1.0000 Uiso R . . . . . .
H1282 H 0.7000 0.7362 0.1545 0.0579 1.0000 Uiso R . . . . . .
H1301 H 0.8615 0.8431 0.2582 0.0512 1.0000 Uiso R . . . . . .
H1302 H 0.6839 0.8385 0.2347 0.0514 1.0000 Uiso R . . . . . .
H1312 H 0.9322 0.9693 0.2588 0.0595 1.0000 Uiso R . . . . . .
H1311 H 0.7586 0.9636 0.2335 0.0593 1.0000 Uiso R . . . . . .
H1331 H 0.9002 1.0729 0.3475 0.0545 1.0000 Uiso R . . . . . .
H1332 H 0.7277 1.0621 0.3186 0.0544 1.0000 Uiso R . . . . . .
H1341 H 0.7150 1.1155 0.4217 0.0481 1.0000 Uiso R . . . . . .
H1342 H 0.6417 1.0276 0.4089 0.0478 1.0000 Uiso R . . . . . .
H1411 H 0.5974 1.0848 0.5060 0.0390 1.0000 Uiso R . . . . . .
H1401 H 0.5624 1.1036 0.6103 0.0378 1.0000 Uiso R . . . . . .
H1381 H 1.0036 1.0841 0.6361 0.0380 1.0000 Uiso R . . . . . .
H1371 H 1.0413 1.0715 0.5340 0.0370 1.0000 Uiso R . . . . . .
H1431 H 0.5862 1.1511 0.7147 0.0510 1.0000 Uiso R . . . . . .
H1432 H 0.5485 1.0595 0.6980 0.0502 1.0000 Uiso R . . . . . .
H1442 H 0.7151 1.1692 0.8079 0.0606 1.0000 Uiso R . . . . . .
H1441 H 0.5451 1.1166 0.8044 0.0616 1.0000 Uiso R . . . . . .
H11 H 0.7192 0.5761 0.2262 0.0363 1.0000 Uiso R . . . . . .
H51 H 0.3199 0.6010 0.1599 0.0424 1.0000 Uiso R . . . . . .
H31 H 0.4822 0.4092 0.0773 0.0474 1.0000 Uiso R . . . . . .
H91 H 0.1875 0.4422 -0.0277 0.1139 1.0000 Uiso R . . . . . .
H93 H 0.3178 0.5227 0.0060 0.1146 1.0000 Uiso R . . . . . .
H92 H 0.3588 0.4366 -0.0099 0.1138 1.0000 Uiso R . . . . . .
H81 H 0.0722 0.3628 0.0294 0.1320 1.0000 Uiso R . . . . . .
H83 H 0.1439 0.3792 0.1000 0.1326 1.0000 Uiso R . . . . . .
H82 H 0.2489 0.3529 0.0396 0.1325 1.0000 Uiso R . . . . . .
H101 H 0.0140 0.4774 0.0520 0.1119 1.0000 Uiso R . . . . . .
H103 H 0.1415 0.5589 0.0823 0.1121 1.0000 Uiso R . . . . . .
H102 H 0.0776 0.5011 0.1247 0.1122 1.0000 Uiso R . . . . . .
H441 H 0.9537 0.3811 0.1946 0.0695 1.0000 Uiso R . . . . . .
H442 H 0.7844 0.3285 0.1920 0.0684 1.0000 Uiso R . . . . . .
H432 H 0.9485 0.4417 0.3009 0.0487 1.0000 Uiso R . . . . . .
H431 H 0.9201 0.3508 0.2879 0.0490 1.0000 Uiso R . . . . . .
H381 H 0.4973 0.4146 0.3636 0.0357 1.0000 Uiso R . . . . . .
H371 H 0.4629 0.4302 0.4668 0.0359 1.0000 Uiso R . . . . . .
H411 H 0.9067 0.4163 0.4942 0.0382 1.0000 Uiso R . . . . . .
H401 H 0.9389 0.3956 0.3893 0.0389 1.0000 Uiso R . . . . . .
H342 H 0.8640 0.4741 0.5908 0.0471 1.0000 Uiso R . . . . . .
H341 H 0.7922 0.3864 0.5803 0.0478 1.0000 Uiso R . . . . . .
H332 H 0.7815 0.4417 0.6814 0.0522 1.0000 Uiso R . . . . . .
H331 H 0.6072 0.4292 0.6545 0.0523 1.0000 Uiso R . . . . . .
H311 H 0.7372 0.5423 0.7669 0.0572 1.0000 Uiso R . . . . . .
H312 H 0.5651 0.5342 0.7399 0.0573 1.0000 Uiso R . . . . . .
H302 H 0.8122 0.6662 0.7624 0.0492 1.0000 Uiso R . . . . . .
H301 H 0.6368 0.6616 0.7367 0.0487 1.0000 Uiso R . . . . . .
H282 H 0.7150 0.7551 0.8997 0.0542 1.0000 Uiso R . . . . . .
H281 H 0.8009 0.7712 0.8420 0.0541 1.0000 Uiso R . . . . . .
H271 H 0.6058 0.8425 0.8739 0.0560 1.0000 Uiso R . . . . . .
H272 H 0.4756 0.7642 0.8587 0.0566 1.0000 Uiso R . . . . . .
H252 H 0.4563 0.8699 0.7930 0.0512 1.0000 Uiso R . . . . . .
H251 H 0.3420 0.7896 0.7841 0.0514 1.0000 Uiso R . . . . . .
H242 H 0.3205 0.8083 0.6926 0.0474 1.0000 Uiso R . . . . . .
H241 H 0.4267 0.7465 0.6834 0.0470 1.0000 Uiso R . . . . . .
H211 H 0.7106 0.9422 0.6456 0.0382 1.0000 Uiso R . . . . . .
H221 H 0.7547 0.9319 0.5443 0.0392 1.0000 Uiso R . . . . . .
H181 H 0.4591 0.7260 0.4871 0.0409 1.0000 Uiso R . . . . . .
H191 H 0.4103 0.7372 0.5876 0.0394 1.0000 Uiso R . . . . . .
H152 H 0.4866 0.7422 0.3909 0.0409 1.0000 Uiso R . . . . . .
H151 H 0.6391 0.7189 0.4074 0.0412 1.0000 Uiso R . . . . . .
H141 H 0.7844 0.7929 0.3540 0.0410 1.0000 Uiso R . . . . . .
H142 H 0.6260 0.8081 0.3315 0.0410 1.0000 Uiso R . . . . . .
H131 H 0.7305 0.6790 0.2840 0.0435 1.0000 Uiso R . . . . . .
H1131 H 0.7548 0.8126 0.7087 0.0410 1.0000 Uiso R . . . . . .
H451 H 0.7722 0.4755 0.2361 0.0658 1.0000 Uiso R . . . . . .
H1451 H 0.7060 1.0154 0.7626 0.0588 1.0000 Uiso R . . . . . .
H3011 H 0.7201 0.3026 0.0078 0.2177 0.801(3) Uiso R . P . 1 . .
H3012 H 0.6941 0.2214 -0.0401 0.2177 0.801(3) Uiso R . P . 1 . .
H3042 H 0.9043 0.2837 0.0429 0.2177 0.199(3) Uiso R . P . 2 . .
H3041 H 0.8874 0.1994 0.0017 0.2177 0.199(3) Uiso R . P . 2 . .

loop_
_atom_site_aniso_label
_atom_site_aniso_U_11
_atom_site_aniso_U_22
_atom_site_aniso_U_33
_atom_site_aniso_U_23
_atom_site_aniso_U_13
_atom_site_aniso_U_12
C1 0.0302(17) 0.0342(17) 0.0287(16) 0.0141(14) 0.0018(13) 0.0103(14)
C2 0.0321(18) 0.0322(17) 0.0359(18) 0.0141(14) 0.0105(14) 0.0107(14)
C3 0.040(2) 0.0354(18) 0.0336(18) 0.0039(15) 0.0052(15) 0.0075(15)
C4 0.038(2) 0.044(2) 0.0330(18) 0.0103(15) 0.0012(15) 0.0118(16)
C5 0.0324(18) 0.0401(19) 0.0307(17) 0.0115(14) 0.0001(13) 0.0129(15)
C6 0.0279(17) 0.0309(16) 0.0310(16) 0.0132(13) 0.0031(13) 0.0081(13)
C7 0.050(2) 0.056(3) 0.043(2) -0.0013(19) -0.0090(19) 0.016(2)
C8 0.056(3) 0.064(3) 0.093(4) 0.012(3) -0.030(3) -0.007(2)
C9 0.064(3) 0.091(4) 0.046(3) 0.005(3) -0.017(2) 0.016(3)
C10 0.045(3) 0.079(4) 0.065(3) -0.003(3) -0.019(2) 0.012(2)
C11 0.0267(16) 0.0314(17) 0.0359(17) 0.0134(14) 0.0041(13) 0.0102(13)
O12 0.0381(16) 0.0440(16) 0.072(2) -0.0085(14) -0.0166(14) 0.0224(13)
N13 0.0343(16) 0.0343(15) 0.0318(15) 0.0052(12) -0.0003(12) 0.0155(12)
C14 0.0333(18) 0.0294(17) 0.0318(17) 0.0057(14) 0.0024(13) 0.0109(14)
C15 0.0363(18) 0.0282(17) 0.0309(17) 0.0040(13) -0.0021(14) 0.0089(14)
O16 0.0457(14) 0.0234(11) 0.0294(12) 0.0055(9) 0.0015(10) 0.0048(10)
C17 0.0292(17) 0.0248(15) 0.0323(17) 0.0083(13) -0.0004(13) 0.0107(13)
C18 0.0378(19) 0.0244(16) 0.0320(17) 0.0050(13) -0.0034(14) 0.0041(14)
C19 0.0327(17) 0.0255(16) 0.0343(17) 0.0101(13) -0.0008(13) 0.0044(13)
C20 0.0286(16) 0.0257(15) 0.0297(16) 0.0064(13) -0.0011(13) 0.0105(13)
C21 0.0324(17) 0.0251(16) 0.0331(17) 0.0043(13) -0.0025(13) 0.0063(13)
C22 0.0306(17) 0.0230(15) 0.0377(18) 0.0092(13) -0.0006(13) 0.0048(13)
O23 0.0353(13) 0.0269(12) 0.0302(12) 0.0059(9) -0.0007(9) 0.0052(10)
C24 0.0293(17) 0.0393(19) 0.0388(19) 0.0142(15) 0.0006(14) 0.0089(14)
C25 0.037(2) 0.048(2) 0.0373(19) 0.0131(16) 0.0087(15) 0.0184(17)
O26 0.0375(13) 0.0455(14) 0.0288(12) 0.0125(11) 0.0040(10) 0.0146(11)
C27 0.055(2) 0.057(2) 0.0245(17) 0.0087(16) 0.0060(16) 0.020(2)
C28 0.053(2) 0.040(2) 0.0289(18) 0.0050(15) -0.0049(16) 0.0087(17)
O29 0.0687(19) 0.0385(14) 0.0329(14) 0.0114(11) 0.0131(13) 0.0074(13)
C30 0.046(2) 0.0346(18) 0.0302(17) 0.0100(14) 0.0073(15) 0.0123(16)
C31 0.061(3) 0.036(2) 0.036(2) 0.0127(16) 0.0123(17) 0.0061(18)
O32 0.0408(14) 0.0287(12) 0.0312(12) 0.0103(10) 0.0036(10) 0.0088(10)
C33 0.057(2) 0.0325(19) 0.038(2) 0.0122(15) 0.0022(17) 0.0142(17)
C34 0.042(2) 0.0363(19) 0.0329(18) 0.0082(15) -0.0036(15) 0.0166(16)
O35 0.0313(13) 0.0389(13) 0.0327(13) 0.0084(10) 0.0003(10) 0.0112(10)
C36 0.0308(17) 0.0218(15) 0.0326(17) 0.0065(13) 0.0013(13) 0.0051(13)
C37 0.0270(16) 0.0226(15) 0.0381(18) 0.0059(13) 0.0001(13) 0.0072(12)
C38 0.0252(16) 0.0231(15) 0.0384(18) 0.0070(13) -0.0044(13) 0.0063(12)
C39 0.0322(18) 0.0248(16) 0.0345(17) 0.0077(13) 0.0016(14) 0.0083(13)
C40 0.0268(17) 0.0301(17) 0.0387(18) 0.0114(14) 0.0024(13) 0.0118(13)
C41 0.0297(17) 0.0272(16) 0.0358(18) 0.0101(13) -0.0038(13) 0.0071(13)
O42 0.0358(13) 0.0453(14) 0.0322(13) 0.0136(11) 0.0031(10) 0.0160(11)
C43 0.040(2) 0.046(2) 0.045(2) 0.0202(17) 0.0119(16) 0.0254(17)
C44 0.058(3) 0.069(3) 0.041(2) 0.023(2) 0.0137(19) 0.042(2)
N45 0.063(2) 0.050(2) 0.0389(18) 0.0063(15) 0.0004(16) 0.0308(18)
C46 0.043(2) 0.0367(19) 0.045(2) 0.0140(16) 0.0120(16) 0.0170(16)
O47 0.096(3) 0.068(2) 0.0432(17) -0.0009(16) -0.0034(17) 0.046(2)
C101 0.0273(16) 0.0322(17) 0.0311(17) 0.0103(13) 0.0005(13) 0.0061(13)
C102 0.0352(18) 0.0305(17) 0.0297(16) 0.0094(13) 0.0101(13) 0.0097(14)
C103 0.040(2) 0.043(2) 0.0304(18) 0.0063(15) 0.0045(15) 0.0058(16)
C104 0.036(2) 0.056(2) 0.0267(17) 0.0090(16) -0.0016(14) 0.0089(17)
C105 0.0301(18) 0.046(2) 0.0319(17) 0.0126(15) 0.0004(14) 0.0130(15)
C106 0.0294(17) 0.0315(17) 0.0265(16) 0.0109(13) 0.0041(13) 0.0095(13)
C107 0.043(2) 0.086(3) 0.040(2) 0.004(2) -0.0077(18) 0.016(2)
C108 0.041(3) 0.126(5) 0.057(3) -0.010(3) -0.005(2) 0.001(3)
C109 0.057(3) 0.118(5) 0.038(2) -0.010(3) -0.014(2) 0.012(3)
C110 0.109(5) 0.110(5) 0.077(4) 0.023(4) -0.048(4) 0.033(4)
C111 0.0263(16) 0.0256(15) 0.0340(17) 0.0119(13) 0.0030(13) 0.0072(13)
O112 0.0356(15) 0.0402(15) 0.0620(18) -0.0013(13) -0.0081(12) 0.0212(12)
N113 0.0280(14) 0.0315(15) 0.0320(14) 0.0035(12) 0.0001(11) 0.0146(11)
C114 0.0334(18) 0.0259(16) 0.0348(18) 0.0056(13) 0.0029(14) 0.0109(13)
C115 0.0413(19) 0.0238(16) 0.0291(17) 0.0037(13) -0.0007(14) 0.0101(14)
O116 0.0458(15) 0.0242(11) 0.0316(12) 0.0072(9) 0.0032(10) 0.0051(10)
C117 0.0325(17) 0.0234(15) 0.0306(16) 0.0065(13) -0.0004(13) 0.0105(13)
C118 0.0407(19) 0.0231(15) 0.0304(17) 0.0043(13) -0.0052(14) 0.0049(14)
C119 0.0361(18) 0.0229(15) 0.0339(17) 0.0090(13) -0.0026(14) 0.0054(13)
C120 0.0286(16) 0.0226(15) 0.0310(16) 0.0070(12) -0.0009(12) 0.0106(12)
C121 0.0349(18) 0.0217(15) 0.0348(18) 0.0012(13) -0.0044(14) 0.0053(13)
C122 0.0349(18) 0.0208(15) 0.0359(18) 0.0070(13) -0.0013(14) 0.0046(13)
O123 0.0354(13) 0.0314(12) 0.0298(12) 0.0069(10) -0.0003(10) 0.0043(10)
C124 0.0304(18) 0.0402(19) 0.0386(19) 0.0138(16) 0.0029(14) 0.0070(15)
C125 0.041(2) 0.048(2) 0.0352(19) 0.0113(16) 0.0086(15) 0.0173(17)
O126 0.0405(14) 0.0455(14) 0.0307(13) 0.0107(11) 0.0035(10) 0.0168(11)
C127 0.057(3) 0.053(2) 0.0276(18) 0.0086(16) 0.0020(16) 0.017(2)
C128 0.058(3) 0.045(2) 0.0319(19) 0.0057(16) -0.0052(17) 0.0116(19)
O129 0.080(2) 0.0438(16) 0.0329(14) 0.0128(12) 0.0133(14) 0.0128(15)
C130 0.052(2) 0.039(2) 0.0311(18) 0.0110(15) 0.0064(16) 0.0160(17)
C131 0.066(3) 0.039(2) 0.037(2) 0.0149(17) 0.0142(18) 0.0109(19)
O132 0.0418(14) 0.0313(12) 0.0327(12) 0.0109(10) 0.0047(10) 0.0113(11)
C133 0.057(2) 0.0336(19) 0.038(2) 0.0132(15) 0.0010(17) 0.0120(17)
C134 0.046(2) 0.0335(18) 0.0366(19) 0.0086(15) -0.0018(16) 0.0167(16)
O135 0.0339(13) 0.0382(13) 0.0329(13) 0.0080(10) 0.0005(10) 0.0130(10)
C136 0.0306(17) 0.0208(15) 0.0354(17) 0.0052(13) -0.0017(13) 0.0064(13)
C137 0.0237(16) 0.0257(16) 0.0415(19) 0.0059(14) 0.0019(13) 0.0086(13)
C138 0.0293(17) 0.0237(15) 0.0364(18) 0.0058(13) -0.0052(13) 0.0078(13)
C139 0.0310(17) 0.0220(15) 0.0350(17) 0.0056(13) -0.0021(13) 0.0069(13)
C140 0.0278(17) 0.0282(16) 0.0391(18) 0.0105(14) 0.0031(13) 0.0110(13)
C141 0.0278(17) 0.0277(16) 0.0404(19) 0.0085(14) -0.0042(14) 0.0097(13)
O142 0.0362(14) 0.0417(14) 0.0344(13) 0.0131(11) 0.0019(10) 0.0147(11)
C143 0.042(2) 0.047(2) 0.043(2) 0.0162(17) 0.0093(16) 0.0243(17)
C144 0.064(3) 0.048(2) 0.043(2) 0.0167(18) 0.0135(19) 0.037(2)
N145 0.067(2) 0.0390(17) 0.0359(17) 0.0038(14) 0.0007(15) 0.0293(16)
C146 0.041(2) 0.0366(19) 0.0358(19) 0.0102(15) 0.0114(15) 0.0131(16)
O147 0.089(3) 0.063(2) 0.0447(17) -0.0068(15) -0.0059(16) 0.0450(19)
C301 0.219(4) 0.057(5) 0.147(7) -0.003(4) 0.038(5) -0.005(6)
Cl302 0.214(4) 0.110(2) 0.197(4) 0.052(2) 0.077(3) 0.038(2)
Cl303 0.231(4) 0.172(4) 0.130(3) 0.024(2) 0.032(2) -0.032(3)
C304 0.219(4) 0.057(5) 0.147(7) -0.003(4) 0.038(5) -0.005(6)
Cl305 0.214(4) 0.110(2) 0.197(4) 0.052(2) 0.077(3) 0.038(2)
Cl306 0.231(4) 0.172(4) 0.130(3) 0.024(2) 0.032(2) -0.032(3)

loop_
_atom_type_symbol
_atom_type_scat_dispersion_real
_atom_type_scat_dispersion_imag
_atom_type_scat_Cromer_Mann_a1
_atom_type_scat_Cromer_Mann_b1
_atom_type_scat_Cromer_Mann_a2
_atom_type_scat_Cromer_Mann_b2
_atom_type_scat_Cromer_Mann_a3
_atom_type_scat_Cromer_Mann_b3
_atom_type_scat_Cromer_Mann_a4
_atom_type_scat_Cromer_Mann_b4
_atom_type_scat_Cromer_Mann_c
_atom_type_scat_source
C 0.0033 0.0016 2.3100 20.8439 1.0200 10.2075 1.5886 0.5687 0.8650 51.6512 0.2156 'International Tables Vol C 4.2.6.8 and 6.1.1.4'
H 0.0000 0.0000 0.4930 10.5109 0.3229 26.1257 0.1402 3.1424 0.0408 57.7998 0.0030 'International Tables Vol C 4.2.6.8 and 6.1.1.4'
N 0.0061 0.0033 12.2126 0.0057 3.1322 9.8933 2.0125 28.9975 1.1663 0.5826 -11.5290 'International Tables Vol C 4.2.6.8 and 6.1.1.4'
O 0.0106 0.0060 3.0485 13.2771 2.2868 5.7011 1.5463 0.3239 0.8670 32.9089 0.2508 'International Tables Vol C 4.2.6.8 and 6.1.1.4'
Cl 0.1484 0.1585 11.4604 0.0104 7.1964 1.1662 6.2556 18.5194 1.6455 47.7784 -9.5574 'International Tables Vol C 4.2.6.8 and 6.1.1.4'

loop_
_geom_angle_atom_site_label_1
_geom_angle_site_symmetry_1
_geom_angle_atom_site_label_2
_geom_angle_site_symmetry_2
_geom_angle_atom_site_label_3
_geom_angle_site_symmetry_3
_geom_angle
_geom_angle_publ_flag
C2 . C1 . C6 . 119.6(3) yes
C2 . C1 . H11 . 121.2 no
C6 . C1 . H11 . 119.1 no
C1 . C2 . C3 . 120.6(3) yes
C1 . C2 . C46 . 121.9(3) yes
C3 . C2 . C46 . 117.3(3) yes
C2 . C3 . C4 . 121.2(3) yes
C2 . C3 . H31 . 118.6 no
C4 . C3 . H31 . 120.2 no
C3 . C4 . C5 . 117.4(3) yes
C3 . C4 . C7 . 119.8(3) yes
C5 . C4 . C7 . 122.8(3) yes
C4 . C5 . C6 . 122.2(3) yes
C4 . C5 . H51 . 121.0 no
C6 . C5 . H51 . 116.8 no
C5 . C6 . C1 . 119.0(3) yes
C5 . C6 . C11 . 118.2(3) yes
C1 . C6 . C11 . 122.7(3) yes
C4 . C7 . C8 . 111.1(4) yes
C4 . C7 . C9 . 108.9(4) yes
C8 . C7 . C9 . 108.0(4) yes
C4 . C7 . C10 . 112.2(3) yes
C8 . C7 . C10 . 106.2(4) yes
C9 . C7 . C10 . 110.2(4) yes
C7 . C8 . H81 . 107.0 no
C7 . C8 . H83 . 107.2 no
H81 . C8 . H83 . 112.0 no
C7 . C8 . H82 . 105.5 no
H81 . C8 . H82 . 111.0 no
H83 . C8 . H82 . 113.6 no
C7 . C9 . H91 . 106.5 no
C7 . C9 . H93 . 106.0 no
H91 . C9 . H93 . 112.9 no
C7 . C9 . H92 . 106.1 no
H91 . C9 . H92 . 109.9 no
H93 . C9 . H92 . 114.8 no
C7 . C10 . H101 . 106.3 no
C7 . C10 . H103 . 105.9 no
H101 . C10 . H103 . 111.4 no
C7 . C10 . H102 . 105.2 no
H101 . C10 . H102 . 112.2 no
H103 . C10 . H102 . 115.1 no
C6 . C11 . O12 . 121.4(3) yes
C6 . C11 . N13 . 117.0(3) yes
O12 . C11 . N13 . 121.6(3) yes
C11 . N13 . C14 . 123.6(3) yes
C11 . N13 . H131 . 119.1 no
C14 . N13 . H131 . 116.6 no
N13 . C14 . C15 . 111.7(3) yes
N13 . C14 . H141 . 109.2 no
C15 . C14 . H141 . 107.7 no
N13 . C14 . H142 . 109.8 no
C15 . C14 . H142 . 109.3 no
H141 . C14 . H142 . 109.2 no
C14 . C15 . O16 . 106.1(3) yes
C14 . C15 . H152 . 110.7 no
O16 . C15 . H152 . 110.9 no
C14 . C15 . H151 . 109.3 no
O16 . C15 . H151 . 109.8 no
H152 . C15 . H151 . 110.0 no
C15 . O16 . C17 . 117.5(3) yes
O16 . C17 . C18 . 125.2(3) yes
O16 . C17 . C22 . 115.5(3) yes
C18 . C17 . C22 . 119.2(3) yes
C17 . C18 . C19 . 120.3(3) yes
C17 . C18 . H181 . 120.3 no
C19 . C18 . H181 . 119.4 no
C18 . C19 . C20 . 120.4(3) yes
C18 . C19 . H191 . 119.1 no
C20 . C19 . H191 . 120.5 no
C19 . C20 . C21 . 119.0(3) yes
C19 . C20 . O23 . 124.9(3) yes
C21 . C20 . O23 . 116.0(3) yes
C20 . C21 . C22 . 120.8(3) yes
C20 . C21 . H211 . 118.7 no
C22 . C21 . H211 . 120.4 no
C17 . C22 . C21 . 120.2(3) yes
C17 . C22 . H221 . 119.2 no
C21 . C22 . H221 . 120.6 no
C20 . O23 . C24 . 117.4(3) yes
O23 . C24 . C25 . 108.4(3) yes
O23 . C24 . H242 . 109.2 no
C25 . C24 . H242 . 109.6 no
O23 . C24 . H241 . 110.5 no
C25 . C24 . H241 . 108.3 no
H242 . C24 . H241 . 110.9 no
C24 . C25 . O26 . 107.7(3) yes
C24 . C25 . H252 . 110.3 no
O26 . C25 . H252 . 109.9 no
C24 . C25 . H251 . 108.8 no
O26 . C25 . H251 . 109.8 no
H252 . C25 . H251 . 110.2 no
C25 . O26 . C27 . 112.5(3) yes
O26 . C27 . C28 . 109.7(3) yes
O26 . C27 . H271 . 109.2 no
C28 . C27 . H271 . 109.3 no
O26 . C27 . H272 . 111.2 no
C28 . C27 . H272 . 109.7 no
H271 . C27 . H272 . 107.7 no
C27 . C28 . O29 . 113.3(3) yes
C27 . C28 . H282 . 108.1 no
O29 . C28 . H282 . 106.3 no
C27 . C28 . H281 . 109.8 no
O29 . C28 . H281 . 111.6 no
H282 . C28 . H281 . 107.6 no
C28 . O29 . C30 . 113.9(3) yes
O29 . C30 . C31 . 108.0(3) yes
O29 . C30 . H302 . 109.5 no
C31 . C30 . H302 . 108.3 no
O29 . C30 . H301 . 109.9 no
C31 . C30 . H301 . 110.4 no
H302 . C30 . H301 . 110.7 no
C30 . C31 . O32 . 107.3(3) yes
C30 . C31 . H311 . 109.7 no
O32 . C31 . H311 . 109.8 no
C30 . C31 . H312 . 111.1 no
O32 . C31 . H312 . 110.1 no
H311 . C31 . H312 . 109.0 no
C31 . O32 . C33 . 111.9(3) yes
O32 . C33 . C34 . 109.4(3) yes
O32 . C33 . H332 . 109.5 no
C34 . C33 . H332 . 108.4 no
O32 . C33 . H331 . 109.6 no
C34 . C33 . H331 . 110.1 no
H332 . C33 . H331 . 109.8 no
C33 . C34 . O35 . 108.5(3) yes
C33 . C34 . H342 . 110.7 no
O35 . C34 . H342 . 109.7 no
C33 . C34 . H341 . 109.2 no
O35 . C34 . H341 . 109.9 no
H342 . C34 . H341 . 108.8 no
C34 . O35 . C36 . 117.2(3) yes
O35 . C36 . C37 . 115.7(3) yes
O35 . C36 . C41 . 125.0(3) yes
C37 . C36 . C41 . 119.3(3) yes
C36 . C37 . C38 . 120.7(3) yes
C36 . C37 . H371 . 119.1 no
C38 . C37 . H371 . 120.2 no
C37 . C38 . C39 . 120.2(3) yes
C37 . C38 . H381 . 120.2 no
C39 . C38 . H381 . 119.6 no
C38 . C39 . C40 . 119.4(3) yes
C38 . C39 . O42 . 115.5(3) yes
C40 . C39 . O42 . 125.1(3) yes
C39 . C40 . C41 . 120.3(3) yes
C39 . C40 . H401 . 119.1 no
C41 . C40 . H401 . 120.6 no
C40 . C41 . C36 . 120.1(3) yes
C40 . C41 . H411 . 119.6 no
C36 . C41 . H411 . 120.3 no
C39 . O42 . C43 . 118.0(3) yes
O42 . C43 . C44 . 107.5(3) yes
O42 . C43 . H432 . 108.6 no
C44 . C43 . H432 . 110.0 no
O42 . C43 . H431 . 109.8 no
C44 . C43 . H431 . 111.8 no
H432 . C43 . H431 . 109.0 no
C43 . C44 . N45 . 108.7(3) yes
C43 . C44 . H441 . 109.8 no
N45 . C44 . H441 . 110.2 no
C43 . C44 . H442 . 110.6 no
N45 . C44 . H442 . 107.8 no
H441 . C44 . H442 . 109.7 no
C44 . N45 . C46 . 121.7(3) yes
C44 . N45 . H451 . 118.9 no
C46 . N45 . H451 . 119.5 no
C2 . C46 . N45 . 115.3(3) yes
C2 . C46 . O47 . 121.9(4) yes
N45 . C46 . O47 . 122.8(4) yes
C102 . C101 . C106 . 120.1(3) yes
C102 . C101 . H1011 . 120.3 no
C106 . C101 . H1011 . 119.6 no
C101 . C102 . C103 . 119.7(3) yes
C101 . C102 . C146 . 123.3(3) yes
C103 . C102 . C146 . 116.8(3) yes
C102 . C103 . C104 . 121.6(3) yes
C102 . C103 . H1031 . 117.9 no
C104 . C103 . H1031 . 120.5 no
C103 . C104 . C105 . 117.3(3) yes
C103 . C104 . C107 . 122.7(4) yes
C105 . C104 . C107 . 119.8(4) yes
C104 . C105 . C106 . 122.1(3) yes
C104 . C105 . H1051 . 118.2 no
C106 . C105 . H1051 . 119.7 no
C101 . C106 . C105 . 119.2(3) yes
C101 . C106 . C111 . 123.1(3) yes
C105 . C106 . C111 . 117.6(3) yes
C104 . C107 . C108 . 107.5(4) yes
C104 . C107 . C109 . 112.0(4) yes
C108 . C107 . C109 . 111.6(5) yes
C104 . C107 . C110 . 109.1(4) yes
C108 . C107 . C110 . 109.1(5) yes
C109 . C107 . C110 . 107.5(5) yes
C107 . C108 . H1083 . 106.8 no
C107 . C108 . H1082 . 104.4 no
H1083 . C108 . H1082 . 111.1 no
C107 . C108 . H1081 . 108.8 no
H1083 . C108 . H1081 . 110.8 no
H1082 . C108 . H1081 . 114.4 no
C107 . C109 . H1093 . 108.3 no
C107 . C109 . H1092 . 105.9 no
H1093 . C109 . H1092 . 111.3 no
C107 . C109 . H1091 . 109.3 no
H1093 . C109 . H1091 . 109.7 no
H1092 . C109 . H1091 . 112.3 no
C107 . C110 . H1103 . 107.8 no
C107 . C110 . H1102 . 105.5 no
H1103 . C110 . H1102 . 110.7 no
C107 . C110 . H1101 . 108.3 no
H1103 . C110 . H1101 . 109.5 no
H1102 . C110 . H1101 . 114.7 no
C106 . C111 . O112 . 121.8(3) yes
C106 . C111 . N113 . 116.9(3) yes
O112 . C111 . N113 . 121.3(3) yes
C111 . N113 . C114 . 122.7(3) yes
C111 . N113 . H1131 . 118.8 no
C114 . N113 . H1131 . 117.1 no
N113 . C114 . C115 . 111.2(3) yes
N113 . C114 . H1142 . 109.3 no
C115 . C114 . H1142 . 109.4 no
N113 . C114 . H1141 . 107.9 no
C115 . C114 . H1141 . 109.5 no
H1142 . C114 . H1141 . 109.4 no
C114 . C115 . O116 . 105.3(3) yes
C114 . C115 . H1151 . 111.3 no
O116 . C115 . H1151 . 110.6 no
C114 . C115 . H1152 . 110.6 no
O116 . C115 . H1152 . 108.6 no
H1151 . C115 . H1152 . 110.2 no
C115 . O116 . C117 . 117.7(3) yes
O116 . C117 . C118 . 124.6(3) yes
O116 . C117 . C122 . 115.7(3) yes
C118 . C117 . C122 . 119.7(3) yes
C117 . C118 . C119 . 120.0(3) yes
C117 . C118 . H1181 . 120.4 no
C119 . C118 . H1181 . 119.6 no
C118 . C119 . C120 . 120.0(3) yes
C118 . C119 . H1191 . 121.1 no
C120 . C119 . H1191 . 118.8 no
C119 . C120 . C121 . 119.4(3) yes
C119 . C120 . O123 . 124.8(3) yes
C121 . C120 . O123 . 115.8(3) yes
C120 . C121 . C122 . 120.4(3) yes
C120 . C121 . H1211 . 120.9 no
C122 . C121 . H1211 . 118.7 no
C117 . C122 . C121 . 120.4(3) yes
C117 . C122 . H1221 . 119.2 no
C121 . C122 . H1221 . 120.4 no
C120 . O123 . C124 . 117.3(3) yes
O123 . C124 . C125 . 108.2(3) yes
O123 . C124 . H1241 . 108.6 no
C125 . C124 . H1241 . 110.7 no
O123 . C124 . H1242 . 108.2 no
C125 . C124 . H1242 . 111.0 no
H1241 . C124 . H1242 . 110.0 no
C124 . C125 . O126 . 107.9(3) yes
C124 . C125 . H1251 . 110.8 no
O126 . C125 . H1251 . 109.1 no
C124 . C125 . H1252 . 111.1 no
O126 . C125 . H1252 . 109.9 no
H1251 . C125 . H1252 . 108.1 no
C125 . O126 . C127 . 112.9(3) yes
O126 . C127 . C128 . 110.1(3) yes
O126 . C127 . H1272 . 109.3 no
C128 . C127 . H1272 . 109.8 no
O126 . C127 . H1271 . 107.7 no
C128 . C127 . H1271 . 109.6 no
H1272 . C127 . H1271 . 110.3 no
C127 . C128 . O129 . 113.7(3) yes
C127 . C128 . H1281 . 108.3 no
O129 . C128 . H1281 . 107.0 no
C127 . C128 . H1282 . 109.1 no
O129 . C128 . H1282 . 108.8 no
H1281 . C128 . H1282 . 109.9 no
C128 . O129 . C130 . 114.4(3) yes
O129 . C130 . C131 . 108.2(3) yes
O129 . C130 . H1301 . 111.4 no
C131 . C130 . H1301 . 109.1 no
O129 . C130 . H1302 . 109.0 no
C131 . C130 . H1302 . 107.5 no
H1301 . C130 . H1302 . 111.6 no
C130 . C131 . O132 . 108.2(3) yes
C130 . C131 . H1312 . 110.3 no
O132 . C131 . H1312 . 108.6 no
C130 . C131 . H1311 . 110.4 no
O132 . C131 . H1311 . 109.0 no
H1312 . C131 . H1311 . 110.2 no
C131 . O132 . C133 . 112.0(3) yes
O132 . C133 . C134 . 109.9(3) yes
O132 . C133 . H1331 . 109.3 no
C134 . C133 . H1331 . 109.2 no
O132 . C133 . H1332 . 108.0 no
C134 . C133 . H1332 . 110.9 no
H1331 . C133 . H1332 . 109.5 no
C133 . C134 . O135 . 108.9(3) yes
C133 . C134 . H1341 . 109.9 no
O135 . C134 . H1341 . 108.2 no
C133 . C134 . H1342 . 109.8 no
O135 . C134 . H1342 . 110.6 no
H1341 . C134 . H1342 . 109.3 no
C134 . O135 . C136 . 117.1(3) yes
O135 . C136 . C137 . 115.7(3) yes
O135 . C136 . C141 . 124.7(3) yes
C137 . C136 . C141 . 119.6(3) yes
C136 . C137 . C138 . 120.1(3) yes
C136 . C137 . H1371 . 119.1 no
C138 . C137 . H1371 . 120.7 no
C137 . C138 . C139 . 120.8(3) yes
C137 . C138 . H1381 . 119.6 no
C139 . C138 . H1381 . 119.6 no
C138 . C139 . C140 . 119.4(3) yes
C138 . C139 . O142 . 115.3(3) yes
C140 . C139 . O142 . 125.3(3) yes
C139 . C140 . C141 . 120.0(3) yes
C139 . C140 . H1401 . 119.8 no
C141 . C140 . H1401 . 120.2 no
C140 . C141 . C136 . 120.1(3) yes
C140 . C141 . H1411 . 119.5 no
C136 . C141 . H1411 . 120.4 no
C139 . O142 . C143 . 117.7(3) yes
O142 . C143 . C144 . 107.2(3) yes
O142 . C143 . H1431 . 111.5 no
C144 . C143 . H1431 . 110.2 no
O142 . C143 . H1432 . 108.3 no
C144 . C143 . H1432 . 110.2 no
H1431 . C143 . H1432 . 109.4 no
C143 . C144 . N145 . 109.3(3) yes
C143 . C144 . H1442 . 108.8 no
N145 . C144 . H1442 . 111.9 no
C143 . C144 . H1441 . 108.9 no
N145 . C144 . H1441 . 109.8 no
H1442 . C144 . H1441 . 108.1 no
C144 . N145 . C146 . 121.0(3) yes
C144 . N145 . H1451 . 119.5 no
C146 . N145 . H1451 . 119.6 no
C102 . C146 . N145 . 115.7(3) yes
C102 . C146 . O147 . 121.9(4) yes
N145 . C146 . O147 . 122.4(4) yes
Cl302 . C301 . Cl303 . 114.599(10) yes
Cl302 . C301 . H3011 . 108.6 no
Cl303 . C301 . H3011 . 107.4 no
Cl302 . C301 . H3012 . 108.5 no
Cl303 . C301 . H3012 . 108.1 no
H3011 . C301 . H3012 . 109.5 no
Cl305 . C304 . Cl306 . 114.600(10) yes
Cl305 . C304 . H3042 . 111.2 no
Cl306 . C304 . H3042 . 108.7 no
Cl305 . C304 . H3041 . 104.0 no
Cl306 . C304 . H3041 . 108.6 no
H3042 . C304 . H3041 . 109.5 no

loop_
_geom_bond_atom_site_label_1
_geom_bond_site_symmetry_1
_geom_bond_atom_site_label_2
_geom_bond_site_symmetry_2
_geom_bond_distance
_geom_bond_publ_flag
C1 . C2 . 1.389(5) yes
C1 . C6 . 1.394(5) yes
C1 . H11 . 0.931 no
C2 . C3 . 1.391(5) yes
C2 . C46 . 1.499(5) yes
C3 . C4 . 1.389(5) yes
C3 . H31 . 0.961 no
C4 . C5 . 1.405(5) yes
C4 . C7 . 1.541(5) yes
C5 . C6 . 1.396(5) yes
C5 . H51 . 0.963 no
C6 . C11 . 1.505(5) yes
C7 . C8 . 1.529(7) yes
C7 . C9 . 1.525(7) yes
C7 . C10 . 1.521(7) yes
C8 . H81 . 0.989 no
C8 . H83 . 1.006 no
C8 . H82 . 0.998 no
C9 . H91 . 0.981 no
C9 . H93 . 1.009 no
C9 . H92 . 0.974 no
C10 . H101 . 0.982 no
C10 . H103 . 1.013 no
C10 . H102 . 1.011 no
C11 . O12 . 1.222(4) yes
C11 . N13 . 1.336(4) yes
N13 . C14 . 1.454(4) yes
N13 . H131 . 0.876 no
C14 . C15 . 1.507(5) yes
C14 . H141 . 0.991 no
C14 . H142 . 0.977 no
C15 . O16 . 1.422(4) yes
C15 . H152 . 0.977 no
C15 . H151 . 0.957 no
O16 . C17 . 1.375(4) yes
C17 . C18 . 1.382(5) yes
C17 . C22 . 1.401(4) yes
C18 . C19 . 1.391(5) yes
C18 . H181 . 0.938 no
C19 . C20 . 1.383(5) yes
C19 . H191 . 0.946 no
C20 . C21 . 1.394(5) yes
C20 . O23 . 1.375(4) yes
C21 . C22 . 1.368(5) yes
C21 . H211 . 0.946 no
C22 . H221 . 0.936 no
O23 . C24 . 1.436(4) yes
C24 . C25 . 1.491(5) yes
C24 . H242 . 0.979 no
C24 . H241 . 0.980 no
C25 . O26 . 1.421(4) yes
C25 . H252 . 0.966 no
C25 . H251 . 0.976 no
O26 . C27 . 1.427(4) yes
C27 . C28 . 1.505(6) yes
C27 . H271 . 0.994 no
C27 . H272 . 1.002 no
C28 . O29 . 1.422(5) yes
C28 . H282 . 1.003 no
C28 . H281 . 1.003 no
O29 . C30 . 1.417(4) yes
C30 . C31 . 1.511(5) yes
C30 . H302 . 0.984 no
C30 . H301 . 1.001 no
C31 . O32 . 1.409(4) yes
C31 . H311 . 0.979 no
C31 . H312 . 0.988 no
O32 . C33 . 1.426(4) yes
C33 . C34 . 1.505(5) yes
C33 . H332 . 0.977 no
C33 . H331 . 0.979 no
C34 . O35 . 1.428(4) yes
C34 . H342 . 0.979 no
C34 . H341 . 0.976 no
O35 . C36 . 1.370(4) yes
C36 . C37 . 1.399(5) yes
C36 . C41 . 1.386(5) yes
C37 . C38 . 1.375(5) yes
C37 . H371 . 0.949 no
C38 . C39 . 1.400(5) yes
C38 . H381 . 0.960 no
C39 . C40 . 1.386(5) yes
C39 . O42 . 1.373(4) yes
C40 . C41 . 1.400(5) yes
C40 . H401 . 0.952 no
C41 . H411 . 0.949 no
O42 . C43 . 1.431(4) yes
C43 . C44 . 1.502(5) yes
C43 . H432 . 0.997 no
C43 . H431 . 0.986 no
C44 . N45 . 1.477(5) yes
C44 . H441 . 0.984 no
C44 . H442 . 0.980 no
N45 . C46 . 1.304(5) yes
N45 . H451 . 0.850 no
C46 . O47 . 1.236(5) yes
C101 . C102 . 1.382(5) yes
C101 . C106 . 1.393(5) yes
C101 . H1011 . 0.957 no
C102 . C103 . 1.400(5) yes
C102 . C146 . 1.500(5) yes
C103 . C104 . 1.389(6) yes
C103 . H1031 . 0.959 no
C104 . C105 . 1.397(5) yes
C104 . C107 . 1.533(5) yes
C105 . C106 . 1.389(5) yes
C105 . H1051 . 0.958 no
C106 . C111 . 1.501(4) yes
C107 . C108 . 1.517(7) yes
C107 . C109 . 1.502(7) yes
C107 . C110 . 1.549(8) yes
C108 . H1083 . 0.979 no
C108 . H1082 . 0.998 no
C108 . H1081 . 0.966 no
C109 . H1093 . 0.965 no
C109 . H1092 . 1.005 no
C109 . H1091 . 0.986 no
C110 . H1103 . 0.971 no
C110 . H1102 . 0.981 no
C110 . H1101 . 0.994 no
C111 . O112 . 1.225(4) yes
C111 . N113 . 1.336(4) yes
N113 . C114 . 1.457(4) yes
N113 . H1131 . 0.881 no
C114 . C115 . 1.511(5) yes
C114 . H1142 . 0.982 no
C114 . H1141 . 0.985 no
C115 . O116 . 1.426(4) yes
C115 . H1151 . 0.980 no
C115 . H1152 . 0.981 no
O116 . C117 . 1.371(4) yes
C117 . C118 . 1.379(5) yes
C117 . C122 . 1.391(4) yes
C118 . C119 . 1.405(5) yes
C118 . H1181 . 0.950 no
C119 . C120 . 1.383(4) yes
C119 . H1191 . 0.949 no
C120 . C121 . 1.396(5) yes
C120 . O123 . 1.370(4) yes
C121 . C122 . 1.377(5) yes
C121 . H1211 . 0.951 no
C122 . H1221 . 0.946 no
O123 . C124 . 1.442(4) yes
C124 . C125 . 1.497(5) yes
C124 . H1241 . 0.976 no
C124 . H1242 . 0.973 no
C125 . O126 . 1.420(4) yes
C125 . H1251 . 0.998 no
C125 . H1252 . 0.967 no
O126 . C127 . 1.427(4) yes
C127 . C128 . 1.494(6) yes
C127 . H1272 . 0.990 no
C127 . H1271 . 1.000 no
C128 . O129 . 1.422(5) yes
C128 . H1281 . 0.981 no
C128 . H1282 . 0.986 no
O129 . C130 . 1.408(4) yes
C130 . C131 . 1.503(5) yes
C130 . H1301 . 0.980 no
C130 . H1302 . 0.997 no
C131 . O132 . 1.412(4) yes
C131 . H1312 . 0.984 no
C131 . H1311 . 0.979 no
O132 . C133 . 1.423(4) yes
C133 . C134 . 1.497(5) yes
C133 . H1331 . 0.988 no
C133 . H1332 . 0.980 no
C134 . O135 . 1.423(4) yes
C134 . H1341 . 0.970 no
C134 . H1342 . 0.975 no
O135 . C136 . 1.377(4) yes
C136 . C137 . 1.398(5) yes
C136 . C141 . 1.387(5) yes
C137 . C138 . 1.371(5) yes
C137 . H1371 . 0.944 no
C138 . C139 . 1.403(5) yes
C138 . H1381 . 0.953 no
C139 . C140 . 1.382(5) yes
C139 . O142 . 1.375(4) yes
C140 . C141 . 1.404(5) yes
C140 . H1401 . 0.951 no
C141 . H1411 . 0.951 no
O142 . C143 . 1.428(4) yes
C143 . C144 . 1.502(5) yes
C143 . H1431 . 0.976 no
C143 . H1432 . 0.999 no
C144 . N145 . 1.471(5) yes
C144 . H1442 . 0.994 no
C144 . H1441 . 0.992 no
N145 . C146 . 1.324(5) yes
N145 . H1451 . 0.850 no
C146 . O147 . 1.220(5) yes
C301 . Cl302 . 1.642(7) yes
C301 . Cl303 . 1.634(7) yes
C301 . H3011 . 0.950 no
C301 . H3012 . 0.950 no
C304 . Cl305 . 1.686(10) yes
C304 . Cl306 . 1.686(10) yes
C304 . H3042 . 0.950 no
C304 . H3041 . 0.950 no

loop_
_geom_hbond_atom_site_label_D
_geom_hbond_site_symmetry_D
_geom_hbond_atom_site_label_H
_geom_hbond_site_symmetry_H
_geom_hbond_atom_site_label_A
_geom_hbond_site_symmetry_A
_geom_hbond_angle_DHA
_geom_hbond_distance_DH
_geom_hbond_distance_HA
_geom_hbond_distance_DA
_geom_hbond_publ_flag
C101 . H1011 . O23 . 166 0.96 2.54 3.478(6) yes
C124 . H1242 . O12 1_655 129 0.97 2.46 3.167(6) yes
C143 . H1431 . O12 2_676 153 0.98 2.55 3.444(6) yes
C1 . H11 . O123 . 170 0.93 2.56 3.477(6) yes
C43 . H431 . O112 2_766 153 0.99 2.47 3.374(6) yes
C24 . H242 . O112 1_455 131 0.98 2.45 3.174(6) yes
N13 . H131 . O123 . 159 0.88 2.22 3.057(6) yes
N113 . H1131 . O23 . 155 0.88 2.24 3.061(6) yes
N113 . H1131 . O26 . 126 0.88 2.53 3.126(6) yes
C301 . H3011 . O47 . 149 0.95 2.25 3.102(6) yes
C301 . H3012 . O147 1_544 163 0.95 2.39 3.313(6) yes
C304 . H3042 . C8 1_655 148 0.95 2.59 3.430(6) yes
C304 . H3041 . O147 1_544 136 0.95 2.56 3.317(6) yes
